data_1515952
loop_
_publ_author_name
'Kobayashi, Masayuki'
'Masaoka, Shigeyuki'
'Sakai, Ken'

_publ_section_title
;
 Synthesis, crystal structure, solution and spectroscopic properties, and
 hydrogen-evolving activity of
 [K(18-crown-6)][Pt(ii)(2-phenylpyridinato)Cl2]
;
_journal_issue 2
_journal_name_full 'Photochemical &amp; Photobiological Sciences'
_journal_page_first 196
_journal_paper_doi 10.1039/b814939a
_journal_volume 8
_journal_year 2009
_chemical_formula_moiety 'C14 H15 Cl N2 O Pt'
_chemical_formula_sum 'C14 H15 Cl N2 O Pt'
_chemical_formula_weight 457.82
_space_group_IT_number 14
_symmetry_cell_setting monoclinic
_symmetry_space_group_name_Hall '-P 2yn'
_symmetry_space_group_name_H-M 'P 1 21/n 1'
_atom_sites_solution_hydrogens geom
_atom_sites_solution_primary direct
_atom_sites_solution_secondary difmap
_cell_angle_alpha 90.00
_cell_angle_beta 91.551(2)
_cell_angle_gamma 90.00
_cell_formula_units_Z 8
_cell_length_a 8.6659(12)
_cell_length_b 8.0222(11)
_cell_length_c 39.984(5)
_cell_measurement_reflns_used 7618
_cell_measurement_temperature 100
_cell_measurement_theta_max 27.89
_cell_measurement_theta_min 2.39
_cell_volume 2778.7(6)
_computing_cell_refinement 'APEX2 (Bruker AXS, 2006)'
_computing_data_collection 'APEX2 (Bruker AXS, 2006)'
_computing_data_reduction 'SAINT (Bruker AXS, 2004)'
_computing_molecular_graphics 'KENX (Sakai, 2002)'
_computing_publication_material
;
SHELXL97, TEXSAN (Molecular Structure Corporation, 2001),
KENX, and ORTEP (Johnson, 1976)
;
_computing_structure_refinement 'SHELXL97 (Sheldrick, 1997)'
_computing_structure_solution 'SHELXS97 (Sheldrick, 1997)'
_diffrn_ambient_temperature 100
_diffrn_detector_area_resol_mean 8.333
_diffrn_measured_fraction_theta_full 0.990
_diffrn_measured_fraction_theta_max 0.990
_diffrn_measurement_device 'Bruker SMART APEX CCD-detector diffractometer'
_diffrn_measurement_method \w
_diffrn_radiation_monochromator graphite
_diffrn_radiation_source 'fine-focus sealed tube'
_diffrn_radiation_type MoK\a
_diffrn_radiation_wavelength 0.71073
_diffrn_reflns_av_R_equivalents 0.0337
_diffrn_reflns_av_sigmaI/netI 0.0410
_diffrn_reflns_limit_h_max 11
_diffrn_reflns_limit_h_min -10
_diffrn_reflns_limit_k_max 5
_diffrn_reflns_limit_k_min -10
_diffrn_reflns_limit_l_max 51
_diffrn_reflns_limit_l_min -42
_diffrn_reflns_number 14638
_diffrn_reflns_theta_full 27.10
_diffrn_reflns_theta_max 27.10
_diffrn_reflns_theta_min 2.42
_exptl_absorpt_coefficient_mu 10.284
_exptl_absorpt_correction_T_max 0.735
_exptl_absorpt_correction_T_min 0.215
_exptl_absorpt_correction_type empirical
_exptl_absorpt_process_details '(SADABS; Sheldrick, G. M., 1996)'
_exptl_crystal_colour yellow
_exptl_crystal_density_diffrn 2.189
_exptl_crystal_density_meas ?
_exptl_crystal_density_method 'not measured'
_exptl_crystal_description plate
_exptl_crystal_F_000 1728
_exptl_crystal_size_max 0.16
_exptl_crystal_size_mid 0.11
_exptl_crystal_size_min 0.03
_refine_diff_density_max 5.974
_refine_diff_density_min -1.998
_refine_ls_extinction_expression not_refined
_refine_ls_extinction_method none
_refine_ls_goodness_of_fit_ref 1.029
_refine_ls_hydrogen_treatment constr
_refine_ls_matrix_type full
_refine_ls_number_parameters 347
_refine_ls_number_reflns 6068
_refine_ls_number_restraints 0
_refine_ls_restrained_S_all 1.029
_refine_ls_R_factor_all 0.0507
_refine_ls_R_factor_gt 0.0446
_refine_ls_shift/su_max 0.000
_refine_ls_shift/su_mean 0.000
_refine_ls_structure_factor_coef Fsqd
_refine_ls_weighting_details 'calc w=1/[\s^2^(Fo^2^)+(0.0776P)^2^+13.4598P] where P=(Fo^2^+2Fc^2^)/3'
_refine_ls_weighting_scheme calc
_refine_ls_wR_factor_gt 0.1148
_refine_ls_wR_factor_ref 0.1190
_reflns_number_gt 5420
_reflns_number_total 6068
_reflns_threshold_expression I>2\s(I)
_cod_data_source_file b814939a.txt
_cod_data_source_block 080105ptppycldmf
_cod_depositor_comments
;
The following automatic conversions were performed:

'_symmetry_cell_setting' value 'Monoclinic' changed to 'monoclinic'
according to
/usr/data/users/saulius/automatic-downloads/retrospective/RSC/lib/dictionaries/cif_core.dic
dictionary named 'cif_core.dic' version 2.4.2 from 2011-04-26.

Automatic conversion script
Id: cif_fix_values 2281 2013-09-26 08:29:07Z andrius 

The following automatic conversions were performed:

'_exptl_crystal_density_meas' value 'not measured' was changed to '?'
- the value is perceived as not measured.

Automatic conversion script
Id: cif_fix_values 3008 2015-01-20 13:52:24Z robertas 
;
_cod_original_cell_volume 2778.7(7)
_cod_original_sg_symbol_H-M P2(1)/n
_cod_database_code 1515952

loop_
_symmetry_equiv_pos_as_xyz
'x, y, z'
'-x+1/2, y+1/2, -z+1/2'
'-x, -y, -z'
'x-1/2, -y-1/2, z-1/2'

loop_
_atom_site_label
_atom_site_type_symbol
_atom_site_fract_x
_atom_site_fract_y
_atom_site_fract_z
_atom_site_U_iso_or_equiv
_atom_site_adp_type
_atom_site_occupancy
_atom_site_symmetry_multiplicity
_atom_site_calc_flag
_atom_site_refinement_flags
Pt1 Pt 0.06444(3) 0.33173(3) 0.173463(7) 0.01989(10) Uani 1 1 d .
Pt2 Pt 0.17169(3) 0.03355(3) 0.071397(7) 0.02294(10) Uani 1 1 d .
Cl2 Cl 0.2150(2) 0.1281(2) 0.01780(5) 0.0298(4) Uani 1 1 d .
Cl1 Cl -0.1720(2) 0.4548(2) 0.16252(5) 0.0271(4) Uani 1 1 d .
O1 O 0.1534(7) 0.4244(7) 0.12710(13) 0.0285(12) Uani 1 1 d .
O2 O -0.0514(6) 0.1505(7) 0.07042(14) 0.0285(12) Uani 1 1 d .
N1 N 0.2677(7) 0.2199(7) 0.18394(16) 0.0227(12) Uani 1 1 d .
N2 N 0.1313(8) 0.5252(8) 0.07514(18) 0.0279(14) Uani 1 1 d .
N3 N 0.1355(7) -0.0553(7) 0.11739(16) 0.0227(13) Uani 1 1 d .
N4 N -0.2683(7) 0.2635(9) 0.04720(18) 0.0296(14) Uani 1 1 d .
C1 C 0.3895(9) 0.2225(10) 0.1641(2) 0.0291(16) Uani 1 1 d .
H1 H 0.3815 0.2807 0.1435 0.035 Uiso 1 1 calc R
C2 C 0.5265(10) 0.1436(10) 0.1726(2) 0.0292(17) Uani 1 1 d .
H2 H 0.6118 0.1489 0.1582 0.035 Uiso 1 1 calc R
C3 C 0.5378(9) 0.0555(9) 0.2029(2) 0.0293(17) Uani 1 1 d .
H3 H 0.6298 -0.0023 0.2091 0.035 Uiso 1 1 calc R
C4 C 0.4122(10) 0.0549(9) 0.2233(2) 0.0279(16) Uani 1 1 d .
H4 H 0.4184 -0.0009 0.2443 0.033 Uiso 1 1 calc R
C5 C 0.2766(9) 0.1354(9) 0.21344(19) 0.0250(15) Uani 1 1 d .
C6 C 0.1327(9) 0.1396(9) 0.23206(19) 0.0250(15) Uani 1 1 d .
C7 C 0.1132(10) 0.0577(10) 0.26284(19) 0.0274(16) Uani 1 1 d .
H7 H 0.1966 -0.0010 0.2733 0.033 Uiso 1 1 calc R
C8 C -0.0289(10) 0.0639(9) 0.2776(2) 0.0292(17) Uani 1 1 d .
H8 H -0.0445 0.0065 0.2980 0.035 Uiso 1 1 calc R
C9 C -0.1486(10) 0.1536(10) 0.2627(2) 0.0286(17) Uani 1 1 d .
H9 H -0.2456 0.1582 0.2732 0.034 Uiso 1 1 calc R
C10 C -0.1290(9) 0.2364(10) 0.23293(19) 0.0269(16) Uani 1 1 d .
H10 H -0.2128 0.2982 0.2234 0.032 Uiso 1 1 calc R
C11 C 0.0114(9) 0.2318(9) 0.21622(17) 0.0221(14) Uani 1 1 d .
C12 C 0.0743(9) 0.4864(9) 0.10377(19) 0.0250(15) Uani 1 1 d .
H12 H -0.0323 0.5061 0.1071 0.030 Uiso 1 1 calc R
C13 C 0.2953(10) 0.5017(12) 0.0678(2) 0.0361(19) Uani 1 1 d .
H13A H 0.3509 0.4623 0.0879 0.054 Uiso 1 1 calc R
H13B H 0.3394 0.6080 0.0606 0.054 Uiso 1 1 calc R
H13C H 0.3049 0.4192 0.0499 0.054 Uiso 1 1 calc R
C14 C 0.0350(11) 0.5964(12) 0.0477(2) 0.037(2) Uani 1 1 d .
H14A H -0.0739 0.5917 0.0537 0.056 Uiso 1 1 calc R
H14B H 0.0500 0.5322 0.0272 0.056 Uiso 1 1 calc R
H14C H 0.0649 0.7127 0.0440 0.056 Uiso 1 1 calc R
C15 C 0.0019(10) -0.0446(10) 0.1332(2) 0.0310(18) Uani 1 1 d .
H15 H -0.0809 0.0158 0.1230 0.037 Uiso 1 1 calc R
C16 C -0.0200(9) -0.1173(10) 0.1638(2) 0.0319(17) Uani 1 1 d .
H16 H -0.1166 -0.1076 0.1743 0.038 Uiso 1 1 calc R
C17 C 0.0976(11) -0.2032(10) 0.1788(2) 0.0313(18) Uani 1 1 d .
H17 H 0.0833 -0.2556 0.1998 0.038 Uiso 1 1 calc R
C18 C 0.2395(10) -0.2141(10) 0.1633(2) 0.0312(17) Uani 1 1 d .
H18 H 0.3235 -0.2711 0.1739 0.037 Uiso 1 1 calc R
C19 C 0.2563(10) -0.1405(10) 0.1321(2) 0.0279(16) Uani 1 1 d .
C20 C 0.3927(9) -0.1461(9) 0.1114(2) 0.0267(16) Uani 1 1 d .
C21 C 0.5313(9) -0.2233(10) 0.1215(2) 0.0288(16) Uani 1 1 d .
H21 H 0.5413 -0.2727 0.1431 0.035 Uiso 1 1 calc R
C22 C 0.6540(10) -0.2272(10) 0.0999(2) 0.0324(18) Uani 1 1 d .
H22 H 0.7490 -0.2770 0.1068 0.039 Uiso 1 1 calc R
C23 C 0.6379(10) -0.1591(10) 0.0684(2) 0.0311(17) Uani 1 1 d .
H23 H 0.7214 -0.1646 0.0535 0.037 Uiso 1 1 calc R
C24 C 0.5004(10) -0.0820(10) 0.0582(2) 0.0298(17) Uani 1 1 d .
H24 H 0.4916 -0.0350 0.0364 0.036 Uiso 1 1 calc R
C25 C 0.3750(9) -0.0727(10) 0.0794(2) 0.0275(16) Uani 1 1 d .
C26 C -0.1340(10) 0.1854(9) 0.0451(2) 0.0278(16) Uani 1 1 d .
H26 H -0.0990 0.1546 0.0237 0.033 Uiso 1 1 calc R
C27 C -0.3326(10) 0.3091(11) 0.0795(2) 0.0353(19) Uani 1 1 d .
H27A H -0.2562 0.2865 0.0974 0.053 Uiso 1 1 calc R
H27B H -0.4258 0.2432 0.0832 0.053 Uiso 1 1 calc R
H27C H -0.3587 0.4279 0.0794 0.053 Uiso 1 1 calc R
C28 C -0.3590(11) 0.3033(11) 0.0171(2) 0.0360(19) Uani 1 1 d .
H28A H -0.3109 0.2527 -0.0023 0.054 Uiso 1 1 calc R
H28B H -0.3633 0.4245 0.0142 0.054 Uiso 1 1 calc R
H28C H -0.4638 0.2595 0.0192 0.054 Uiso 1 1 calc R

loop_
_atom_site_aniso_label
_atom_site_aniso_U_11
_atom_site_aniso_U_22
_atom_site_aniso_U_33
_atom_site_aniso_U_23
_atom_site_aniso_U_13
_atom_site_aniso_U_12
Pt1 0.02317(17) 0.01871(15) 0.01767(15) 0.00033(9) -0.00159(11) -0.00095(10)
Pt2 0.02427(17) 0.02124(16) 0.02313(16) -0.00195(10) -0.00275(11) -0.00103(10)
Cl1 0.0250(9) 0.0315(9) 0.0249(9) 0.0037(7) -0.0003(7) 0.0037(7)
Cl2 0.0295(10) 0.0337(9) 0.0263(9) 0.0008(7) -0.0014(7) 0.0002(8)
O1 0.034(3) 0.024(3) 0.028(3) 0.003(2) 0.000(2) 0.000(2)
O2 0.023(3) 0.031(3) 0.031(3) 0.000(2) -0.001(2) 0.002(2)
N1 0.026(3) 0.017(3) 0.025(3) -0.002(2) -0.001(2) 0.000(2)
N2 0.023(3) 0.025(3) 0.036(4) 0.005(3) -0.001(3) -0.006(3)
N3 0.022(3) 0.022(3) 0.024(3) -0.006(2) 0.001(2) -0.003(2)
N4 0.019(3) 0.030(3) 0.040(4) 0.004(3) -0.002(3) 0.001(3)
C1 0.034(4) 0.023(4) 0.029(4) 0.002(3) -0.002(3) -0.004(3)
C2 0.028(4) 0.028(4) 0.032(4) -0.002(3) -0.002(3) 0.001(3)
C3 0.022(4) 0.023(4) 0.042(5) -0.006(3) -0.008(3) -0.003(3)
C4 0.032(4) 0.021(3) 0.030(4) 0.005(3) -0.007(3) -0.003(3)
C5 0.032(4) 0.019(3) 0.024(4) 0.002(3) -0.005(3) -0.004(3)
C6 0.029(4) 0.019(3) 0.027(4) 0.000(3) -0.007(3) -0.003(3)
C7 0.034(4) 0.027(4) 0.020(4) -0.001(3) -0.005(3) -0.006(3)
C8 0.044(5) 0.021(3) 0.023(4) 0.002(3) -0.003(3) -0.005(3)
C9 0.029(4) 0.032(4) 0.025(4) 0.000(3) 0.005(3) -0.005(3)
C10 0.031(4) 0.026(4) 0.024(4) -0.004(3) -0.003(3) -0.004(3)
C11 0.031(4) 0.021(3) 0.015(3) -0.004(3) -0.003(3) -0.006(3)
C12 0.024(4) 0.027(4) 0.024(4) 0.001(3) 0.001(3) 0.003(3)
C13 0.033(5) 0.040(5) 0.036(5) 0.005(4) 0.009(4) -0.005(4)
C14 0.046(5) 0.044(5) 0.022(4) 0.011(3) -0.007(4) -0.002(4)
C15 0.033(4) 0.025(4) 0.034(4) -0.006(3) -0.002(3) -0.004(3)
C16 0.023(4) 0.033(4) 0.040(5) 0.001(4) 0.006(3) -0.002(3)
C17 0.045(5) 0.019(3) 0.030(4) -0.006(3) -0.001(4) 0.002(3)
C18 0.037(5) 0.027(4) 0.029(4) -0.003(3) -0.004(3) 0.000(3)
C19 0.032(4) 0.023(4) 0.028(4) -0.005(3) -0.010(3) 0.000(3)
C20 0.028(4) 0.020(3) 0.031(4) -0.005(3) -0.009(3) -0.002(3)
C21 0.032(4) 0.024(4) 0.030(4) 0.001(3) -0.009(3) 0.007(3)
C22 0.035(5) 0.029(4) 0.033(4) -0.005(3) -0.008(3) 0.005(3)
C23 0.031(4) 0.030(4) 0.032(4) -0.003(3) 0.001(3) -0.001(3)
C24 0.035(4) 0.027(4) 0.028(4) -0.002(3) -0.002(3) -0.005(3)
C25 0.032(4) 0.023(3) 0.027(4) -0.004(3) -0.001(3) 0.000(3)
C26 0.030(4) 0.022(4) 0.031(4) 0.001(3) 0.002(3) -0.005(3)
C27 0.033(5) 0.039(5) 0.033(4) -0.008(4) -0.002(4) 0.000(4)
C28 0.034(5) 0.043(5) 0.031(4) 0.005(4) -0.008(4) 0.006(4)

loop_
_atom_type_symbol
_atom_type_description
_atom_type_scat_dispersion_real
_atom_type_scat_dispersion_imag
_atom_type_scat_source
C C 0.0033 0.0016 'International Tables Vol C Tables 4.2.6.8 and 6.1.1.4'
H H 0.0000 0.0000 'International Tables Vol C Tables 4.2.6.8 and 6.1.1.4'
N N 0.0061 0.0033 'International Tables Vol C Tables 4.2.6.8 and 6.1.1.4'
O O 0.0106 0.0060 'International Tables Vol C Tables 4.2.6.8 and 6.1.1.4'
Cl Cl 0.1484 0.1585 'International Tables Vol C Tables 4.2.6.8 and 6.1.1.4'
Pt Pt -1.7033 8.3905 'International Tables Vol C Tables 4.2.6.8 and 6.1.1.4'

loop_
_geom_angle_atom_site_label_1
_geom_angle_atom_site_label_2
_geom_angle_atom_site_label_3
_geom_angle
Cl1 Pt1 O1 91.47(15)
Cl1 Pt1 N1 178.35(18)
Cl1 Pt1 C11 96.5(2)
O1 Pt1 N1 90.1(2)
O1 Pt1 C11 172.0(3)
N1 Pt1 C11 82.0(3)
Cl2 Pt2 O2 90.50(16)
Cl2 Pt2 N3 178.28(17)
Cl2 Pt2 C25 97.2(2)
O2 Pt2 N3 90.5(2)
O2 Pt2 C25 171.7(3)
N3 Pt2 C25 81.8(3)
Pt1 O1 C12 125.3(5)
Pt2 O2 C26 127.2(5)
Pt1 N1 C1 124.8(5)
Pt1 N1 C5 115.5(5)
C1 N1 C5 119.6(7)
C12 N2 C13 122.6(7)
C12 N2 C14 121.9(7)
C13 N2 C14 115.5(7)
Pt2 N3 C15 124.8(6)
Pt2 N3 C19 115.8(5)
C15 N3 C19 119.3(7)
C26 N4 C27 121.9(7)
C26 N4 C28 120.5(7)
C27 N4 C28 117.6(7)
N1 C1 C2 122.3(7)
N1 C1 H1 118.8
C2 C1 H1 118.8
C1 C2 C3 118.9(8)
C1 C2 H2 120.5
C3 C2 H2 120.5
C2 C3 C4 118.4(7)
C2 C3 H3 120.8
C4 C3 H3 120.8
C3 C4 C5 120.3(7)
C3 C4 H4 119.8
C5 C4 H4 119.8
N1 C5 C4 120.4(7)
N1 C5 C6 113.5(7)
C4 C5 C6 126.1(7)
C5 C6 C7 123.7(7)
C5 C6 C11 114.5(7)
C7 C6 C11 121.8(7)
C6 C7 C8 119.1(8)
C6 C7 H7 120.5
C8 C7 H7 120.5
C7 C8 C9 120.1(7)
C7 C8 H8 119.9
C9 C8 H8 119.9
C8 C9 C10 121.0(8)
C8 C9 H9 119.5
C10 C9 H9 119.5
C9 C10 C11 121.8(8)
C9 C10 H10 119.1
C11 C10 H10 119.1
Pt1 C11 C6 114.5(5)
Pt1 C11 C10 129.2(6)
C6 C11 C10 116.2(7)
O1 C12 N2 122.8(7)
O1 C12 H12 118.6
N2 C12 H12 118.6
N2 C13 H13A 109.5
N2 C13 H13B 109.5
N2 C13 H13C 109.5
H13A C13 H13B 109.5
H13A C13 H13C 109.5
H13B C13 H13C 109.5
N2 C14 H14A 109.5
N2 C14 H14B 109.5
N2 C14 H14C 109.5
H14A C14 H14B 109.5
H14A C14 H14C 109.5
H14B C14 H14C 109.5
N3 C15 C16 122.5(8)
N3 C15 H15 118.7
C16 C15 H15 118.7
C15 C16 C17 119.3(8)
C15 C16 H16 120.3
C17 C16 H16 120.3
C16 C17 C18 119.7(8)
C16 C17 H17 120.2
C18 C17 H17 120.2
C17 C18 C19 119.1(8)
C17 C18 H18 120.4
C19 C18 H18 120.4
N3 C19 C18 120.0(8)
N3 C19 C20 113.1(7)
C18 C19 C20 126.9(8)
C19 C20 C21 123.4(7)
C19 C20 C25 115.5(7)
C21 C20 C25 121.1(8)
C20 C21 C22 119.7(8)
C20 C21 H21 120.2
C22 C21 H21 120.2
C21 C22 C23 120.0(8)
C21 C22 H22 120.0
C23 C22 H22 120.0
C22 C23 C24 120.7(8)
C22 C23 H23 119.7
C24 C23 H23 119.7
C23 C24 C25 121.0(8)
C23 C24 H24 119.5
C25 C24 H24 119.5
Pt2 C25 C20 113.7(6)
Pt2 C25 C24 128.9(6)
C20 C25 C24 117.5(7)
O2 C26 N4 122.5(8)
O2 C26 H26 118.8
N4 C26 H26 118.8
N4 C27 H27A 109.5
N4 C27 H27B 109.5
N4 C27 H27C 109.5
H27A C27 H27B 109.5
H27A C27 H27C 109.5
H27B C27 H27C 109.5
N4 C28 H28A 109.5
N4 C28 H28B 109.5
N4 C28 H28C 109.5
H28A C28 H28B 109.5
H28A C28 H28C 109.5
H28B C28 H28C 109.5

loop_
_geom_bond_atom_site_label_1
_geom_bond_atom_site_label_2
_geom_bond_distance
Pt1 Cl1 2.3052(19)
Pt1 O1 2.159(5)
Pt1 N1 2.011(6)
Pt1 C11 1.954(7)
Pt2 Cl2 2.3133(19)
Pt2 O2 2.149(5)
Pt2 N3 2.005(6)
Pt2 C25 1.975(8)
O1 C12 1.246(9)
O2 C26 1.254(10)
N1 C1 1.337(10)
N1 C5 1.361(10)
N2 C12 1.297(10)
N2 C13 1.471(11)
N2 C14 1.476(10)
N3 C15 1.338(10)
N3 C19 1.369(10)
N4 C26 1.327(10)
N4 C27 1.466(11)
N4 C28 1.455(11)
C1 C2 1.380(12)
C1 H1 0.9500
C2 C3 1.401(12)
C2 H2 0.9500
C3 C4 1.380(12)
C3 H3 0.9500
C4 C5 1.389(11)
C4 H4 0.9500
C5 C6 1.470(11)
C6 C7 1.410(11)
C6 C11 1.420(11)
C7 H7 0.9500
C7 C8 1.380(12)
C8 H8 0.9500
C8 C9 1.383(12)
C9 C10 1.378(11)
C9 H9 0.9500
C10 C11 1.404(10)
C10 H10 0.9500
C12 H12 0.9500
C13 H13A 0.9800
C13 H13B 0.9800
C13 H13C 0.9800
C14 H14A 0.9800
C14 H14B 0.9800
C14 H14C 0.9800
C15 H15 0.9500
C15 C16 1.371(12)
C16 H16 0.9500
C16 C17 1.357(13)
C17 C18 1.395(12)
C17 H17 0.9500
C18 C19 1.392(11)
C18 H18 0.9500
C19 C20 1.461(12)
C20 C21 1.401(11)
C20 C25 1.413(11)
C21 C22 1.390(12)
C21 H21 0.9500
C22 C23 1.374(12)
C22 H22 0.9500
C23 C24 1.395(12)
C23 H23 0.9500
C24 C25 1.400(11)
C24 H24 0.9500
C26 H26 0.9500
C27 H27A 0.9800
C27 H27B 0.9800
C27 H27C 0.9800
C28 H28A 0.9800
C28 H28B 0.9800
C28 H28C 0.9800
